data_4024446
loop_
_publ_author_name
'Nicolas Proust'
'Judith C. Gallucci'
'Leo A. Paquette'

_publ_section_title
;
Effect of Sulfonyl Protecting Groups on the Neighboring Group Participation
Ability of Sulfonamido Nitrogen
;
_journal_name_full 'Journal of Organic Chemistry'
_journal_page_first 2897
_journal_page_last 2900
_journal_paper_doi 10.1021/jo900065q
_journal_volume 74
_journal_year 2009
_chemical_compound_source 'synthesis as described'
_chemical_formula_moiety '3(C23 H21 Br2 N3 O7 S2), 1.85(C1 H2 Cl2)'
_chemical_formula_sum 'C70.85 H66.7 Br6 Cl3.7 N9 O21 S6'
_chemical_formula_weight 2183.31
_chemical_name_systematic
;
 ?
;
_space_group_IT_number 2
_symmetry_cell_setting triclinic
_symmetry_Int_Tables_number 2
_symmetry_space_group_name_Hall '-P 1'
_symmetry_space_group_name_H-M 'P -1'
_atom_sites_solution_hydrogens geom
_atom_sites_solution_primary direct
_atom_sites_solution_secondary difmap
_audit_conform_dict_location ftp://ftp.iucr.org/pub/cif_core.dic
_audit_conform_dict_name cif_core.dic
_audit_conform_dict_version 2.4
_audit_creation_date 2008-11-19T16:08:55-00:00
_audit_creation_method 'WinGX routine CIF_UPDATE'
_cell_angle_alpha 62.524(3)
_cell_angle_beta 81.547(3)
_cell_angle_gamma 86.098(3)
_cell_formula_units_Z 2
_cell_length_a 7.7822(16)
_cell_length_b 24.463(5)
_cell_length_c 24.531(5)
_cell_measurement_reflns_used 0
_cell_measurement_temperature 150(2)
_cell_measurement_theta_max 0
_cell_measurement_theta_min 0
_cell_measurement_wavelength 0.7749
_cell_volume 4098.4(15)
_computing_cell_refinement 'Bruker SAINT v7.56A'
_computing_data_collection 'Bruker APEX2 v2008.5.0'
_computing_data_reduction 'Bruker SAINT v7.56A'
_computing_molecular_graphics 'Ortep-3 for Windows (Farrugia, 1997)'
_computing_publication_material 'WinGX publication routines (Farrugia, 1999)'
_computing_structure_refinement 'SHELXL-97 (Sheldrick, 2008)'
_computing_structure_solution 'SHELXS-97 (Sheldrick, 2008)'
_diffrn_ambient_temperature 150(2)
_diffrn_measured_fraction_theta_full 0.991
_diffrn_measured_fraction_theta_max 0.991
_diffrn_measurement_device_type 'Bruker APEXII'
_diffrn_measurement_method 'omega scans'
_diffrn_radiation_monochromator 'Si-<111> channel cut crystal'
_diffrn_radiation_probe x-ray
_diffrn_radiation_type synchrotron
_diffrn_radiation_wavelength 0.7749
_diffrn_reflns_av_R_equivalents 0.084
_diffrn_reflns_limit_h_max 9
_diffrn_reflns_limit_h_min -9
_diffrn_reflns_limit_k_max 30
_diffrn_reflns_limit_k_min -30
_diffrn_reflns_limit_l_max 30
_diffrn_reflns_limit_l_min -30
_diffrn_reflns_number 44462
_diffrn_reflns_theta_full 29.09
_diffrn_reflns_theta_max 29.09
_diffrn_reflns_theta_min 4.04
_exptl_absorpt_coefficient_mu 4.056
_exptl_absorpt_correction_T_max 0.746
_exptl_absorpt_correction_T_min 0.603
_exptl_absorpt_correction_type multi-scan
_exptl_absorpt_process_details 'SADABS v2008/1 (Sheldrick)'
_exptl_crystal_colour colourless
_exptl_crystal_density_diffrn 1.769
_exptl_crystal_density_method 'not measured'
_exptl_crystal_description needle
_exptl_crystal_F_000 2183.5
_exptl_crystal_size_max 0.28
_exptl_crystal_size_mid 0.03
_exptl_crystal_size_min 0.01
_refine_diff_density_max 5.122
_refine_diff_density_min -1.353
_refine_diff_density_rms 0.133
_refine_ls_extinction_method none
_refine_ls_goodness_of_fit_ref 1.029
_refine_ls_hydrogen_treatment constr
_refine_ls_matrix_type full
_refine_ls_number_parameters 1036
_refine_ls_number_reflns 16809
_refine_ls_number_restraints 1
_refine_ls_restrained_S_all 1.029
_refine_ls_R_factor_all 0.1244
_refine_ls_R_factor_gt 0.0683
_refine_ls_shift/su_max 0.016
_refine_ls_shift/su_mean 0
_refine_ls_structure_factor_coef Fsqd
_refine_ls_weighting_details 'w=1/[\s^2^(Fo^2^)+(0.0823P)^2^+5.8874P] where P=(Fo^2^+2Fc^2^)/3'
_refine_ls_weighting_scheme calc
_refine_ls_wR_factor_gt 0.1594
_refine_ls_wR_factor_ref 0.1832
_reflns_number_gt 9994
_reflns_number_total 16809
_reflns_threshold_expression >2\s(I)
_cod_data_source_file jo900065q_si_002.cif
_cod_data_source_block Paquette1707
_cod_original_sg_symbol_H-M P-1
_cod_database_code 4024446

loop_
_symmetry_equiv_pos_as_xyz
'x, y, z'
'-x, -y, -z'

loop_
_atom_site_label
_atom_site_type_symbol
_atom_site_fract_x
_atom_site_fract_y
_atom_site_fract_z
_atom_site_U_iso_or_equiv
_atom_site_adp_type
_atom_site_occupancy
_atom_site_symmetry_multiplicity
_atom_site_calc_flag
_atom_site_refinement_flags
_atom_site_disorder_assembly
_atom_site_disorder_group
Br1A Br 0.00952(11) 0.16685(4) 0.08036(3) 0.0340(2) Uani 1 1 d . . .
Br2A Br -0.22857(11) -0.01434(3) 0.26689(4) 0.0353(2) Uani 1 1 d . . .
S1A S 0.2286(2) 0.14485(8) 0.23572(8) 0.0262(4) Uani 1 1 d . . .
S2A S -0.2157(2) 0.11838(9) 0.37761(8) 0.0291(4) Uani 1 1 d . . .
O1A O 0.2295(7) 0.1803(2) 0.2686(2) 0.0334(12) Uani 1 1 d . . .
O2A O 0.2710(7) 0.0808(2) 0.2641(2) 0.0356(13) Uani 1 1 d . . .
O3A O -0.1475(7) 0.1732(2) 0.3735(2) 0.0352(13) Uani 1 1 d . . .
O4A O -0.1208(7) 0.0624(2) 0.4024(2) 0.0367(13) Uani 1 1 d . . .
O5A O 0.6610(8) 0.2803(3) -0.0034(3) 0.0489(15) Uani 1 1 d . . .
O6A O -1.0291(8) 0.0882(4) 0.5167(3) 0.0567(18) Uani 1 1 d . . .
O7A O -0.8867(7) 0.0606(3) 0.5941(2) 0.0413(14) Uani 1 1 d . . .
N1A N 0.0294(7) 0.1497(2) 0.2187(3) 0.0228(12) Uani 1 1 d . . .
N2A N -0.2551(8) 0.1342(3) 0.3085(3) 0.0262(13) Uani 1 1 d . . .
N3A N -0.8953(9) 0.0766(3) 0.5393(3) 0.0361(16) Uani 1 1 d . . .
C1A C -0.0410(9) 0.0985(3) 0.2124(3) 0.0242(15) Uani 1 1 d . . .
H1A H 0.0601 0.0746 0.2041 0.029 Uiso 1 1 calc R . .
C2A C -0.1428(9) 0.1230(3) 0.1570(3) 0.0261(15) Uani 1 1 d . . .
H2A1 H -0.2356 0.1511 0.1614 0.031 Uiso 1 1 calc R . .
H2A2 H -0.1984 0.0883 0.1562 0.031 Uiso 1 1 calc R . .
C3A C -0.1444(10) 0.0553(3) 0.2740(3) 0.0275(16) Uani 1 1 d . . .
H3A H -0.0643 0.0391 0.3064 0.033 Uiso 1 1 calc R . .
C4A C -0.3005(10) 0.0833(3) 0.2964(3) 0.0300(17) Uani 1 1 d . . .
H4A1 H -0.3816 0.0991 0.2648 0.036 Uiso 1 1 calc R . .
H4A2 H -0.3616 0.0507 0.3349 0.036 Uiso 1 1 calc R . .
C5A C -0.2185(10) 0.1941(3) 0.2570(3) 0.0263(16) Uani 1 1 d . . .
C6A C -0.3281(10) 0.2433(4) 0.2507(4) 0.0336(18) Uani 1 1 d . . .
H6A H -0.4234 0.2384 0.2816 0.04 Uiso 1 1 calc R . .
C7A C -0.2962(11) 0.3007(4) 0.1978(4) 0.042(2) Uani 1 1 d . . .
H7A H -0.368 0.335 0.1937 0.05 Uiso 1 1 calc R . .
C8A C -0.1649(11) 0.3073(3) 0.1531(4) 0.036(2) Uani 1 1 d . . .
H8A H -0.1472 0.3458 0.117 0.043 Uiso 1 1 calc R . .
C9A C -0.0522(10) 0.2572(3) 0.1591(3) 0.0281(16) Uani 1 1 d . . .
H9A H 0.04 0.2623 0.1271 0.034 Uiso 1 1 calc R . .
C10A C -0.0773(9) 0.2007(3) 0.2120(3) 0.0240(15) Uani 1 1 d . . .
C11A C 0.3650(9) 0.1808(3) 0.1662(3) 0.0262(16) Uani 1 1 d . . .
C12A C 0.4079(10) 0.2433(3) 0.1431(4) 0.0330(17) Uani 1 1 d . . .
H12A H 0.3668 0.2641 0.1669 0.04 Uiso 1 1 calc R . .
C13A C 0.5064(10) 0.2745(4) 0.0877(4) 0.0366(19) Uani 1 1 d . . .
H13A H 0.5368 0.3163 0.0734 0.044 Uiso 1 1 calc R . .
C14A C 0.5614(11) 0.2450(4) 0.0527(4) 0.0366(19) Uani 1 1 d . . .
C15A C 0.5258(10) 0.1837(4) 0.0728(4) 0.0355(19) Uani 1 1 d . . .
H15A H 0.5684 0.164 0.048 0.043 Uiso 1 1 calc R . .
C16A C 0.4236(10) 0.1503(4) 0.1317(4) 0.0339(18) Uani 1 1 d . . .
H16A H 0.3967 0.108 0.1468 0.041 Uiso 1 1 calc R . .
C17A C 0.7258(12) 0.2533(5) -0.0413(4) 0.049(2) Uani 1 1 d . . .
H17A H 0.8069 0.2202 -0.0201 0.073 Uiso 1 1 calc R . .
H17B H 0.7865 0.2844 -0.0802 0.073 Uiso 1 1 calc R . .
H17C H 0.6295 0.2361 -0.0502 0.073 Uiso 1 1 calc R . .
C18A C -0.4230(9) 0.1037(3) 0.4228(3) 0.0273(16) Uani 1 1 d . . .
C19A C -0.4216(10) 0.0771(3) 0.4865(3) 0.0315(17) Uani 1 1 d . . .
H19A H -0.3149 0.0657 0.5033 0.038 Uiso 1 1 calc R . .
C20A C -0.5767(10) 0.0675(4) 0.5249(3) 0.0315(17) Uani 1 1 d . . .
H20A H -0.5788 0.0499 0.5686 0.038 Uiso 1 1 calc R . .
C21A C -0.7299(10) 0.0840(4) 0.4982(3) 0.0310(17) Uani 1 1 d . . .
C22A C -0.7314(11) 0.1100(4) 0.4357(4) 0.0375(19) Uani 1 1 d . . .
H22A H -0.8382 0.1215 0.4188 0.045 Uiso 1 1 calc R . .
C23A C -0.5776(10) 0.1193(4) 0.3976(4) 0.0336(18) Uani 1 1 d . . .
H23A H -0.5769 0.1365 0.3541 0.04 Uiso 1 1 calc R . .
Br1B Br 0.63671(12) 0.58630(4) 0.32518(4) 0.0459(2) Uani 1 1 d . . .
Br2B Br 0.50571(11) 0.45186(4) 0.23461(4) 0.0394(2) Uani 1 1 d . . .
S1B S 1.0644(2) 0.56153(8) 0.20790(8) 0.0285(4) Uani 1 1 d . . .
S2B S 0.8070(2) 0.61254(8) 0.02613(8) 0.0258(4) Uani 1 1 d . . .
O1B O 1.1773(7) 0.6133(2) 0.1710(2) 0.0366(13) Uani 1 1 d . . .
O2B O 1.0760(7) 0.5094(2) 0.1961(2) 0.0338(12) Uani 1 1 d . . .
O3B O 0.8833(7) 0.6709(2) -0.0154(2) 0.0313(12) Uani 1 1 d . . .
O4B O 0.6790(7) 0.5875(2) 0.0076(2) 0.0322(12) Uani 1 1 d . . .
O5B O 1.1769(9) 0.4653(3) 0.4674(3) 0.0569(18) Uani 1 1 d . . .
O6B O 1.5264(7) 0.4466(3) 0.0845(3) 0.0467(15) Uani 1 1 d . . .
O7B O 1.3353(7) 0.3757(3) 0.1379(3) 0.0440(14) Uani 1 1 d . . .
N1B N 0.8651(7) 0.5882(3) 0.2011(3) 0.0256(13) Uani 1 1 d . . .
N2B N 0.7204(7) 0.6149(2) 0.0902(3) 0.0228(12) Uani 1 1 d . . .
N3B N 1.3758(9) 0.4287(3) 0.1030(3) 0.0335(15) Uani 1 1 d . . .
C1B C 0.7223(10) 0.5428(3) 0.2343(3) 0.0290(16) Uani 1 1 d . . .
H1B H 0.7682 0.5067 0.2696 0.035 Uiso 1 1 calc R . .
C2B C 0.5687(10) 0.5695(4) 0.2611(4) 0.0348(18) Uani 1 1 d . . .
H2B1 H 0.471 0.5398 0.2788 0.042 Uiso 1 1 calc R . .
H2B2 H 0.529 0.608 0.2276 0.042 Uiso 1 1 calc R . .
C3B C 0.6722(10) 0.5200(3) 0.1900(3) 0.0296(16) Uani 1 1 d . . .
H3B H 0.7797 0.5037 0.1746 0.036 Uiso 1 1 calc R . .
C4B C 0.5946(10) 0.5677(3) 0.1342(3) 0.0306(17) Uani 1 1 d . . .
H4B1 H 0.5489 0.547 0.1129 0.037 Uiso 1 1 calc R . .
H4B2 H 0.4959 0.5879 0.1482 0.037 Uiso 1 1 calc R . .
C5B C 0.7631(9) 0.6639(3) 0.1029(3) 0.0265(16) Uani 1 1 d . . .
C6B C 0.7301(10) 0.7243(4) 0.0623(4) 0.0340(18) Uani 1 1 d . . .
H6B H 0.6805 0.7336 0.0259 0.041 Uiso 1 1 calc R . .
C7B C 0.7699(10) 0.7723(3) 0.0750(4) 0.0351(18) Uani 1 1 d . . .
H7B H 0.7488 0.8136 0.0462 0.042 Uiso 1 1 calc R . .
C8B C 0.8331(10) 0.7618(3) 0.1238(4) 0.036(2) Uani 1 1 d . . .
H8B H 0.861 0.7954 0.1302 0.043 Uiso 1 1 calc R . .
C9B C 0.8635(10) 0.6990(3) 0.1700(4) 0.0321(17) Uani 1 1 d . . .
H9B H 0.9053 0.6912 0.2074 0.038 Uiso 1 1 calc R . .
C10B C 0.8296(10) 0.6508(3) 0.1579(3) 0.0289(16) Uani 1 1 d . . .
C11B C 1.0870(10) 0.5351(3) 0.2857(4) 0.0305(17) Uani 1 1 d . . .
C12B C 1.1213(10) 0.5754(3) 0.3076(3) 0.0329(18) Uani 1 1 d . . .
H12B H 1.1239 0.6184 0.2807 0.04 Uiso 1 1 calc R . .
C13B C 1.1521(10) 0.5541(4) 0.3682(4) 0.0360(19) Uani 1 1 d . . .
H13B H 1.1766 0.5821 0.3829 0.043 Uiso 1 1 calc R . .
C14B C 1.1466(12) 0.4903(4) 0.4078(4) 0.043(2) Uani 1 1 d . . .
C15B C 1.1068(13) 0.4508(4) 0.3864(4) 0.049(2) Uani 1 1 d . . .
H15B H 1.0977 0.4079 0.4139 0.059 Uiso 1 1 calc R . .
C16B C 1.0794(11) 0.4721(4) 0.3249(4) 0.041(2) Uani 1 1 d . . .
H16B H 1.056 0.4441 0.3101 0.049 Uiso 1 1 calc R . .
C17B C 1.2451(15) 0.5040(5) 0.4890(4) 0.064(3) Uani 1 1 d . . .
H17D H 1.3525 0.5237 0.4623 0.097 Uiso 1 1 calc R . .
H17E H 1.2698 0.479 0.5317 0.097 Uiso 1 1 calc R . .
H17F H 1.1596 0.5358 0.4876 0.097 Uiso 1 1 calc R . .
C18B C 0.9770(10) 0.5582(3) 0.0470(3) 0.0267(16) Uani 1 1 d . . .
C19B C 1.1467(10) 0.5790(3) 0.0337(3) 0.0289(16) Uani 1 1 d . . .
H19B H 1.1714 0.6218 0.0135 0.035 Uiso 1 1 calc R . .
C20B C 1.2797(10) 0.5361(3) 0.0504(3) 0.0301(17) Uani 1 1 d . . .
H20B H 1.3974 0.5491 0.0405 0.036 Uiso 1 1 calc R . .
C21B C 1.2380(9) 0.4742(3) 0.0819(3) 0.0274(16) Uani 1 1 d . . .
C22B C 1.0662(10) 0.4528(3) 0.0960(3) 0.0287(16) Uani 1 1 d . . .
H22B H 1.0406 0.4101 0.1187 0.034 Uiso 1 1 calc R . .
C23B C 0.9365(10) 0.4955(3) 0.0761(3) 0.0320(17) Uani 1 1 d . . .
H23B H 0.8199 0.4825 0.0822 0.038 Uiso 1 1 calc R . .
Br1C Br 0.61414(12) 0.32280(4) 0.58906(4) 0.0415(2) Uani 1 1 d . . .
Br2C Br 0.67353(12) 0.26940(4) 0.80677(4) 0.0443(2) Uani 1 1 d . . .
S1C S 0.2306(2) 0.19230(8) 0.72364(9) 0.0278(4) Uani 1 1 d . . .
S2C S 0.5602(2) 0.04759(8) 0.85669(8) 0.0298(4) Uani 1 1 d . . .
O1C O 0.1910(7) 0.1281(2) 0.7572(2) 0.0313(12) Uani 1 1 d . . .
O2C O 0.1728(7) 0.2321(2) 0.7504(3) 0.0369(13) Uani 1 1 d . . .
O3C O 0.4899(7) 0.0062(2) 0.8399(2) 0.0401(14) Uani 1 1 d . . .
O4C O 0.4522(7) 0.0705(3) 0.8939(2) 0.0392(13) Uani 1 1 d . . .
O5C O -0.0048(9) 0.2953(3) 0.4793(3) 0.0605(18) Uani 1 1 d . . .
O6C O 1.2912(8) -0.0762(3) 0.9743(3) 0.0459(15) Uani 1 1 d . . .
O7C O 1.1063(8) -0.1116(3) 1.0582(3) 0.0453(14) Uani 1 1 d . . .
N1C N 0.4433(7) 0.2002(3) 0.7075(3) 0.0245(13) Uani 1 1 d . . .
N2C N 0.6435(8) 0.1058(3) 0.7928(3) 0.0263(13) Uani 1 1 d . . .
N3C N 1.1451(9) -0.0804(3) 1.0017(3) 0.0351(15) Uani 1 1 d . . .
C1C C 0.5320(11) 0.2439(4) 0.7201(4) 0.0370(19) Uani 1 1 d . . .
H1C H 0.4487 0.2777 0.7179 0.044 Uiso 1 1 calc R . .
C2C C 0.6879(12) 0.2725(4) 0.6703(4) 0.041(2) Uani 1 1 d . . .
H2C1 H 0.7656 0.2393 0.6688 0.05 Uiso 1 1 calc R . .
H2C2 H 0.7543 0.2983 0.6812 0.05 Uiso 1 1 calc R . .
C3C C 0.5793(12) 0.2097(4) 0.7856(4) 0.040(2) Uani 1 1 d . . .
H3C H 0.4698 0.1924 0.8144 0.048 Uiso 1 1 calc R . .
C4C C 0.7057(11) 0.1584(3) 0.7976(4) 0.0356(18) Uani 1 1 d . . .
H4C1 H 0.8124 0.1745 0.7678 0.043 Uiso 1 1 calc R . .
H4C2 H 0.7376 0.1436 0.8398 0.043 Uiso 1 1 calc R . .
C5C C 0.6332(7) 0.1089(2) 0.73319(17) 0.0358(18) Uani 1 1 d G . .
C6C C 0.7249(7) 0.0661(2) 0.7179(2) 0.042(2) Uani 1 1 d G . .
H6C H 0.7855 0.0335 0.7476 0.051 Uiso 1 1 calc R . .
C7C C 0.7280(7) 0.0708(2) 0.6590(2) 0.046(2) Uiso 1 1 d G . .
H7C H 0.7907 0.0415 0.6486 0.056 Uiso 1 1 calc R . .
C8C C 0.6394(7) 0.1185(2) 0.61551(17) 0.0262(15) Uiso 1 1 d G . .
H8C H 0.6415 0.1217 0.5753 0.031 Uiso 1 1 calc R . .
C9C C 0.5477(6) 0.16130(19) 0.6308(2) 0.039(2) Uani 1 1 d G . .
H9C H 0.4871 0.1938 0.6011 0.047 Uiso 1 1 calc R . .
C10C C 0.5446(6) 0.1565(2) 0.6897(2) 0.0321(18) Uani 1 1 d G . .
C11C C 0.1519(10) 0.2210(3) 0.6523(3) 0.0311(17) Uani 1 1 d . . .
C12C C 0.0953(11) 0.1814(4) 0.6326(4) 0.0359(19) Uani 1 1 d . . .
H12C H 0.0971 0.1382 0.6583 0.043 Uiso 1 1 calc R . .
C13C C 0.0362(11) 0.2047(4) 0.5755(4) 0.043(2) Uani 1 1 d . . .
H13C H -0.0076 0.1778 0.5627 0.052 Uiso 1 1 calc R . .
C14C C 0.0414(11) 0.2677(4) 0.5372(4) 0.043(2) Uani 1 1 d . . .
C15C C 0.0969(12) 0.3082(4) 0.5571(4) 0.046(2) Uani 1 1 d . . .
H15C H 0.0969 0.3514 0.5311 0.055 Uiso 1 1 calc R . .
C16C C 0.1511(11) 0.2848(4) 0.6143(4) 0.040(2) Uani 1 1 d . . .
H16C H 0.1882 0.3118 0.6283 0.048 Uiso 1 1 calc R . .
C17C C -0.0567(17) 0.2544(5) 0.4567(5) 0.073(3) Uani 1 1 d . . .
H17G H 0.0384 0.2259 0.4572 0.11 Uiso 1 1 calc R . .
H17H H -0.0838 0.2788 0.4142 0.11 Uiso 1 1 calc R . .
H17I H -0.1596 0.231 0.4833 0.11 Uiso 1 1 calc R . .
C18C C 0.7396(9) 0.0109(3) 0.8982(3) 0.0273(16) Uani 1 1 d . . .
C19C C 0.9099(10) 0.0211(3) 0.8687(3) 0.0274(16) Uani 1 1 d . . .
H19C H 0.9338 0.0479 0.8256 0.033 Uiso 1 1 calc R . .
C20C C 1.0432(10) -0.0082(3) 0.9029(3) 0.0307(17) Uani 1 1 d . . .
H20C H 1.1607 -0.0018 0.8841 0.037 Uiso 1 1 calc R . .
C21C C 1.0016(9) -0.0473(3) 0.9652(3) 0.0266(16) Uani 1 1 d . . .
C22C C 0.8337(10) -0.0569(3) 0.9946(3) 0.0277(16) Uani 1 1 d . . .
H22C H 0.8102 -0.0834 1.0378 0.033 Uiso 1 1 calc R . .
C23C C 0.7009(10) -0.0276(3) 0.9607(4) 0.0305(17) Uani 1 1 d . . .
H23C H 0.5839 -0.0337 0.98 0.037 Uiso 1 1 calc R . .
Cl1D Cl 0.9204(4) 0.35657(11) 0.27639(13) 0.0632(7) Uani 1 1 d . . .
Cl2D Cl 1.2592(4) 0.30416(15) 0.30936(16) 0.0771(8) Uani 1 1 d . . .
C1D C 1.0750(12) 0.3008(4) 0.2775(4) 0.047(2) Uani 1 1 d . . .
H1D1 H 1.1108 0.3069 0.2347 0.056 Uiso 1 1 calc R . .
H1D2 H 1.0218 0.2594 0.3021 0.056 Uiso 1 1 calc R . .
Cl1E Cl 0.6019(9) 0.3893(4) 0.4155(3) 0.155(3) Uani 0.851(11) 1 d PD . .
Cl2E Cl 0.4657(8) 0.2652(4) 0.4554(3) 0.166(4) Uani 0.851(11) 1 d PD . .
C1E C 0.480(3) 0.3399(5) 0.4091(13) 0.165(11) Uani 0.851(11) 1 d PD . .
H1E1 H 0.3595 0.3559 0.4098 0.198 Uiso 0.851(11) 1 calc PR . .
H1E2 H 0.5151 0.3443 0.3669 0.198 Uiso 0.851(11) 1 calc PR . .

loop_
_atom_site_aniso_label
_atom_site_aniso_U_11
_atom_site_aniso_U_22
_atom_site_aniso_U_33
_atom_site_aniso_U_23
_atom_site_aniso_U_13
_atom_site_aniso_U_12
Br1A 0.0396(5) 0.0379(4) 0.0245(4) -0.0138(3) -0.0010(3) -0.0103(4)
Br2A 0.0469(5) 0.0277(4) 0.0342(4) -0.0148(3) -0.0061(4) -0.0119(3)
S1A 0.0237(9) 0.0281(9) 0.0270(9) -0.0117(8) -0.0054(7) -0.0049(7)
S2A 0.0279(10) 0.0362(10) 0.0264(10) -0.0168(8) -0.0008(8) -0.0080(8)
O1A 0.031(3) 0.045(3) 0.032(3) -0.024(3) -0.002(2) -0.007(2)
O2A 0.032(3) 0.027(3) 0.041(3) -0.007(2) -0.014(3) -0.001(2)
O3A 0.040(3) 0.040(3) 0.033(3) -0.021(3) -0.005(2) -0.011(2)
O4A 0.037(3) 0.041(3) 0.029(3) -0.013(3) -0.009(2) 0.007(3)
O5A 0.055(4) 0.048(4) 0.039(3) -0.017(3) 0.003(3) -0.010(3)
O6A 0.025(3) 0.108(6) 0.045(4) -0.041(4) -0.003(3) -0.005(3)
O7A 0.039(3) 0.056(4) 0.027(3) -0.018(3) 0.003(2) -0.008(3)
N1A 0.015(3) 0.025(3) 0.033(3) -0.016(3) -0.005(2) -0.004(2)
N2A 0.032(4) 0.026(3) 0.021(3) -0.010(3) 0.000(3) -0.009(3)
N3A 0.037(4) 0.042(4) 0.027(4) -0.012(3) -0.001(3) -0.011(3)
C1A 0.026(4) 0.026(4) 0.025(4) -0.015(3) -0.001(3) -0.006(3)
C2A 0.027(4) 0.029(4) 0.028(4) -0.018(3) -0.003(3) -0.001(3)
C3A 0.029(4) 0.026(4) 0.031(4) -0.013(3) -0.009(3) -0.011(3)
C4A 0.041(5) 0.027(4) 0.025(4) -0.013(3) -0.004(3) -0.010(3)
C5A 0.031(4) 0.027(4) 0.026(4) -0.015(3) -0.007(3) -0.005(3)
C6A 0.032(4) 0.039(4) 0.033(4) -0.018(4) -0.009(3) -0.001(4)
C7A 0.041(5) 0.035(4) 0.070(6) -0.037(5) -0.032(5) 0.013(4)
C8A 0.048(5) 0.029(4) 0.027(4) -0.004(3) -0.011(4) -0.022(4)
C9A 0.032(4) 0.030(4) 0.023(4) -0.012(3) -0.004(3) -0.009(3)
C10A 0.020(4) 0.029(4) 0.029(4) -0.017(3) -0.006(3) -0.003(3)
C11A 0.015(4) 0.032(4) 0.036(4) -0.019(3) -0.004(3) -0.002(3)
C12A 0.025(4) 0.035(4) 0.039(5) -0.017(4) -0.005(3) -0.001(3)
C13A 0.032(5) 0.039(4) 0.036(5) -0.013(4) -0.005(4) -0.012(4)
C14A 0.035(5) 0.034(4) 0.033(4) -0.007(4) -0.007(4) -0.006(4)
C15A 0.026(4) 0.054(5) 0.038(5) -0.029(4) -0.008(3) 0.000(4)
C16A 0.028(4) 0.044(5) 0.034(4) -0.020(4) -0.009(3) -0.004(3)
C17A 0.039(5) 0.070(6) 0.037(5) -0.026(5) -0.004(4) 0.010(5)
C18A 0.029(4) 0.031(4) 0.025(4) -0.014(3) -0.004(3) -0.006(3)
C19A 0.028(4) 0.034(4) 0.032(4) -0.014(4) -0.008(3) -0.004(3)
C20A 0.031(4) 0.042(4) 0.026(4) -0.017(4) -0.007(3) -0.005(3)
C21A 0.030(4) 0.040(4) 0.028(4) -0.021(4) 0.002(3) -0.007(3)
C22A 0.037(5) 0.051(5) 0.027(4) -0.019(4) -0.008(4) 0.001(4)
C23A 0.028(4) 0.048(5) 0.028(4) -0.019(4) -0.007(3) -0.001(4)
Br1B 0.0505(6) 0.0593(6) 0.0391(5) -0.0325(5) -0.0001(4) -0.0092(4)
Br2B 0.0425(5) 0.0339(4) 0.0399(5) -0.0151(4) 0.0006(4) -0.0150(4)
S1B 0.0270(10) 0.0320(10) 0.0279(10) -0.0142(8) -0.0051(8) -0.0022(8)
S2B 0.0286(10) 0.0267(9) 0.0248(9) -0.0135(8) -0.0033(7) -0.0052(7)
O1B 0.026(3) 0.043(3) 0.032(3) -0.008(3) -0.002(2) -0.012(2)
O2B 0.034(3) 0.042(3) 0.034(3) -0.025(3) -0.006(2) 0.005(2)
O3B 0.039(3) 0.026(3) 0.024(3) -0.006(2) -0.003(2) -0.004(2)
O4B 0.035(3) 0.036(3) 0.032(3) -0.019(2) -0.012(2) -0.005(2)
O5B 0.078(5) 0.057(4) 0.033(3) -0.013(3) -0.023(3) -0.011(4)
O6B 0.029(3) 0.053(4) 0.060(4) -0.027(3) -0.010(3) 0.002(3)
O7B 0.038(3) 0.035(3) 0.052(4) -0.013(3) -0.007(3) -0.002(3)
N1B 0.022(3) 0.032(3) 0.024(3) -0.013(3) -0.003(2) -0.002(3)
N2B 0.020(3) 0.024(3) 0.024(3) -0.010(3) -0.001(2) -0.008(2)
N3B 0.033(4) 0.037(4) 0.040(4) -0.024(3) -0.011(3) -0.001(3)
C1B 0.036(4) 0.025(4) 0.026(4) -0.009(3) -0.007(3) -0.003(3)
C2B 0.037(5) 0.037(4) 0.032(4) -0.018(4) -0.002(4) -0.003(4)
C3B 0.027(4) 0.029(4) 0.036(4) -0.017(3) -0.002(3) -0.006(3)
C4B 0.023(4) 0.036(4) 0.036(4) -0.019(4) -0.002(3) -0.004(3)
C5B 0.028(4) 0.029(4) 0.026(4) -0.016(3) -0.001(3) -0.004(3)
C6B 0.036(5) 0.038(4) 0.036(4) -0.021(4) -0.009(4) -0.003(4)
C7B 0.036(5) 0.020(4) 0.046(5) -0.015(4) 0.004(4) -0.001(3)
C8B 0.027(4) 0.031(4) 0.066(6) -0.040(4) 0.008(4) -0.008(3)
C9B 0.035(4) 0.035(4) 0.031(4) -0.019(4) -0.002(3) -0.013(3)
C10B 0.026(4) 0.032(4) 0.027(4) -0.012(3) -0.001(3) -0.002(3)
C11B 0.028(4) 0.029(4) 0.033(4) -0.011(3) -0.008(3) -0.007(3)
C12B 0.040(5) 0.028(4) 0.030(4) -0.011(3) -0.007(4) -0.010(3)
C13B 0.034(5) 0.039(4) 0.038(5) -0.018(4) -0.008(4) -0.008(4)
C14B 0.048(5) 0.044(5) 0.025(4) -0.005(4) -0.006(4) -0.013(4)
C15B 0.079(7) 0.033(4) 0.028(5) -0.004(4) -0.016(4) -0.009(4)
C16B 0.052(5) 0.031(4) 0.037(5) -0.012(4) -0.007(4) -0.013(4)
C17B 0.070(7) 0.083(8) 0.033(5) -0.017(5) -0.009(5) -0.025(6)
C18B 0.029(4) 0.026(4) 0.028(4) -0.015(3) -0.004(3) -0.005(3)
C19B 0.029(4) 0.033(4) 0.029(4) -0.017(3) -0.002(3) -0.007(3)
C20B 0.026(4) 0.036(4) 0.027(4) -0.011(3) -0.008(3) -0.007(3)
C21B 0.022(4) 0.030(4) 0.040(4) -0.023(4) -0.004(3) -0.002(3)
C22B 0.030(4) 0.027(4) 0.037(4) -0.021(3) -0.008(3) 0.001(3)
C23B 0.034(4) 0.033(4) 0.036(4) -0.021(4) -0.004(3) -0.008(3)
Br1C 0.0494(5) 0.0386(5) 0.0319(5) -0.0115(4) -0.0041(4) -0.0087(4)
Br2C 0.0534(6) 0.0437(5) 0.0456(5) -0.0264(4) -0.0079(4) -0.0133(4)
S1C 0.0256(10) 0.0310(9) 0.0322(10) -0.0186(8) -0.0024(8) -0.0060(8)
S2C 0.0303(10) 0.0296(9) 0.0273(10) -0.0104(8) -0.0034(8) -0.0080(8)
O1C 0.032(3) 0.027(3) 0.031(3) -0.009(2) -0.002(2) -0.011(2)
O2C 0.032(3) 0.044(3) 0.048(3) -0.034(3) 0.002(3) -0.001(2)
O3C 0.044(3) 0.039(3) 0.033(3) -0.010(3) -0.008(3) -0.015(3)
O4C 0.026(3) 0.046(3) 0.037(3) -0.015(3) 0.006(2) 0.001(2)
O5C 0.073(5) 0.056(4) 0.043(4) -0.011(3) -0.022(4) 0.000(4)
O6C 0.031(3) 0.050(4) 0.046(4) -0.012(3) -0.006(3) 0.001(3)
O7C 0.042(4) 0.046(3) 0.040(4) -0.011(3) -0.013(3) -0.003(3)
N1C 0.023(3) 0.026(3) 0.027(3) -0.014(3) -0.003(3) -0.007(2)
N2C 0.031(3) 0.025(3) 0.022(3) -0.010(3) -0.001(3) -0.009(3)
N3C 0.041(4) 0.024(3) 0.042(4) -0.017(3) -0.007(3) -0.002(3)
C1C 0.037(5) 0.039(4) 0.049(5) -0.030(4) -0.007(4) -0.006(4)
C2C 0.050(5) 0.037(4) 0.034(5) -0.013(4) -0.004(4) -0.013(4)
C3C 0.050(5) 0.040(5) 0.033(4) -0.018(4) 0.001(4) -0.020(4)
C4C 0.049(5) 0.026(4) 0.027(4) -0.009(3) -0.001(4) -0.007(4)
C5C 0.043(5) 0.032(4) 0.031(4) -0.014(4) 0.003(4) -0.008(4)
C6C 0.040(5) 0.036(4) 0.049(5) -0.021(4) 0.008(4) -0.009(4)
C9C 0.043(5) 0.035(4) 0.043(5) -0.018(4) -0.007(4) -0.013(4)
C10C 0.027(4) 0.042(4) 0.038(4) -0.026(4) -0.004(3) -0.010(3)
C11C 0.031(4) 0.029(4) 0.031(4) -0.011(3) -0.006(3) -0.002(3)
C12C 0.043(5) 0.028(4) 0.044(5) -0.021(4) -0.012(4) -0.002(3)
C13C 0.043(5) 0.045(5) 0.051(5) -0.026(4) -0.019(4) 0.000(4)
C14C 0.039(5) 0.047(5) 0.036(5) -0.013(4) -0.009(4) -0.003(4)
C15C 0.053(6) 0.036(5) 0.038(5) -0.006(4) -0.009(4) -0.009(4)
C16C 0.037(5) 0.029(4) 0.058(6) -0.023(4) -0.004(4) -0.006(4)
C17C 0.094(9) 0.084(8) 0.046(6) -0.026(6) -0.037(6) 0.004(7)
C18C 0.028(4) 0.029(4) 0.033(4) -0.021(3) 0.001(3) -0.009(3)
C19C 0.033(4) 0.027(4) 0.026(4) -0.014(3) -0.008(3) -0.005(3)
C20C 0.031(4) 0.033(4) 0.036(4) -0.023(4) -0.002(3) -0.005(3)
C21C 0.026(4) 0.019(3) 0.039(4) -0.015(3) -0.012(3) -0.002(3)
C22C 0.033(4) 0.026(4) 0.029(4) -0.016(3) 0.001(3) -0.011(3)
C23C 0.028(4) 0.032(4) 0.036(4) -0.019(4) -0.003(3) -0.005(3)
Cl1D 0.0869(19) 0.0495(13) 0.0716(17) -0.0390(13) -0.0302(15) 0.0109(13)
Cl2D 0.0546(17) 0.095(2) 0.106(2) -0.064(2) -0.0154(16) -0.0044(15)
C1D 0.047(5) 0.043(5) 0.058(6) -0.028(5) -0.007(5) -0.007(4)
Cl1E 0.156(6) 0.215(7) 0.110(4) -0.078(5) -0.069(4) 0.026(5)
Cl2E 0.102(4) 0.231(8) 0.115(5) -0.030(5) -0.034(4) -0.006(4)
C1E 0.13(2) 0.14(2) 0.19(3) -0.035(19) -0.097(19) 0.017(16)

loop_
_atom_type_symbol
_atom_type_description
_atom_type_scat_dispersion_real
_atom_type_scat_dispersion_imag
_atom_type_scat_source
C C 0.004 0.002 'International Tables Vol C Tables 4.2.6.8 and 6.1.1.4'
H H 0 0 'International Tables Vol C Tables 4.2.6.8 and 6.1.1.4'
Br Br -0.7074 2.8426 'International Tables Vol C Tables 4.2.6.8 and 6.1.1.4'
N N 0.0076 0.004 'International Tables Vol C Tables 4.2.6.8 and 6.1.1.4'
O O 0.0133 0.0073 'International Tables Vol C Tables 4.2.6.8 and 6.1.1.4'
S S 0.1434 0.1473 'International Tables Vol C Tables 4.2.6.8 and 6.1.1.4'
Cl Cl 0.1704 0.1889 'International Tables Vol C Tables 4.2.6.8 and 6.1.1.4'

loop_
_geom_angle_atom_site_label_1
_geom_angle_atom_site_label_2
_geom_angle_atom_site_label_3
_geom_angle
_geom_angle_site_symmetry_1
_geom_angle_site_symmetry_3
_geom_angle_publ_flag
O2A S1A O1A 120.6(3) . . ?
O2A S1A N1A 106.3(3) . . ?
O1A S1A N1A 105.8(3) . . ?
O2A S1A C11A 108.0(3) . . ?
O1A S1A C11A 108.1(3) . . ?
N1A S1A C11A 107.4(3) . . ?
O4A S2A O3A 119.9(3) . . ?
O4A S2A N2A 109.5(3) . . ?
O3A S2A N2A 107.0(3) . . ?
O4A S2A C18A 106.5(3) . . ?
O3A S2A C18A 108.3(3) . . ?
N2A S2A C18A 104.6(3) . . ?
C14A O5A C17A 119.0(7) . . ?
C10A N1A C1A 119.3(5) . . ?
C10A N1A S1A 121.3(4) . . ?
C1A N1A S1A 119.4(5) . . ?
C5A N2A C4A 118.9(5) . . ?
C5A N2A S2A 121.2(4) . . ?
C4A N2A S2A 119.1(5) . . ?
O6A N3A O7A 124.2(7) . . ?
O6A N3A C21A 118.4(6) . . ?
O7A N3A C21A 117.4(6) . . ?
N1A C1A C2A 110.9(5) . . ?
N1A C1A C3A 109.0(5) . . ?
C2A C1A C3A 114.3(6) . . ?
N1A C1A H1A 107.5 . . ?
C2A C1A H1A 107.5 . . ?
C3A C1A H1A 107.5 . . ?
C1A C2A Br1A 110.6(5) . . ?
C1A C2A H2A1 109.5 . . ?
Br1A C2A H2A1 109.5 . . ?
C1A C2A H2A2 109.5 . . ?
Br1A C2A H2A2 109.5 . . ?
H2A1 C2A H2A2 108.1 . . ?
C4A C3A C1A 116.0(6) . . ?
C4A C3A Br2A 107.0(4) . . ?
C1A C3A Br2A 109.1(4) . . ?
C4A C3A H3A 108.2 . . ?
C1A C3A H3A 108.2 . . ?
Br2A C3A H3A 108.2 . . ?
N2A C4A C3A 113.3(6) . . ?
N2A C4A H4A1 108.9 . . ?
C3A C4A H4A1 108.9 . . ?
N2A C4A H4A2 108.9 . . ?
C3A C4A H4A2 108.9 . . ?
H4A1 C4A H4A2 107.7 . . ?
C6A C5A C10A 121.0(7) . . ?
C6A C5A N2A 120.1(7) . . ?
C10A C5A N2A 118.7(6) . . ?
C5A C6A C7A 119.2(7) . . ?
C5A C6A H6A 120.4 . . ?
C7A C6A H6A 120.4 . . ?
C8A C7A C6A 120.4(8) . . ?
C8A C7A H7A 119.8 . . ?
C6A C7A H7A 119.8 . . ?
C7A C8A C9A 120.7(7) . . ?
C7A C8A H8A 119.6 . . ?
C9A C8A H8A 119.6 . . ?
C10A C9A C8A 119.8(7) . . ?
C10A C9A H9A 120.1 . . ?
C8A C9A H9A 120.1 . . ?
C9A C10A C5A 118.6(7) . . ?
C9A C10A N1A 121.2(6) . . ?
C5A C10A N1A 120.0(6) . . ?
C16A C11A C12A 119.6(7) . . ?
C16A C11A S1A 121.1(6) . . ?
C12A C11A S1A 119.1(6) . . ?
C13A C12A C11A 121.7(7) . . ?
C13A C12A H12A 119.2 . . ?
C11A C12A H12A 119.2 . . ?
C12A C13A C14A 119.1(7) . . ?
C12A C13A H13A 120.5 . . ?
C14A C13A H13A 120.5 . . ?
C13A C14A C15A 122.3(8) . . ?
C13A C14A O5A 115.3(7) . . ?
C15A C14A O5A 122.3(7) . . ?
C14A C15A C16A 118.8(7) . . ?
C14A C15A H15A 120.6 . . ?
C16A C15A H15A 120.6 . . ?
C11A C16A C15A 118.5(7) . . ?
C11A C16A H16A 120.8 . . ?
C15A C16A H16A 120.8 . . ?
O5A C17A H17A 109.5 . . ?
O5A C17A H17B 109.5 . . ?
H17A C17A H17B 109.5 . . ?
O5A C17A H17C 109.5 . . ?
H17A C17A H17C 109.5 . . ?
H17B C17A H17C 109.5 . . ?
C23A C18A C19A 121.0(7) . . ?
C23A C18A S2A 123.5(6) . . ?
C19A C18A S2A 115.5(6) . . ?
C20A C19A C18A 119.3(7) . . ?
C20A C19A H19A 120.3 . . ?
C18A C19A H19A 120.3 . . ?
C19A C20A C21A 118.3(7) . . ?
C19A C20A H20A 120.8 . . ?
C21A C20A H20A 120.8 . . ?
C22A C21A C20A 122.4(7) . . ?
C22A C21A N3A 119.3(7) . . ?
C20A C21A N3A 118.2(6) . . ?
C21A C22A C23A 119.2(8) . . ?
C21A C22A H22A 120.4 . . ?
C23A C22A H22A 120.4 . . ?
C22A C23A C18A 119.7(7) . . ?
C22A C23A H23A 120.2 . . ?
C18A C23A H23A 120.2 . . ?
O2B S1B O1B 120.1(3) . . ?
O2B S1B N1B 107.6(3) . . ?
O1B S1B N1B 106.5(3) . . ?
O2B S1B C11B 107.6(3) . . ?
O1B S1B C11B 108.9(3) . . ?
N1B S1B C11B 105.3(3) . . ?
O3B S2B O4B 120.3(3) . . ?
O3B S2B N2B 108.4(3) . . ?
O4B S2B N2B 107.2(3) . . ?
O3B S2B C18B 107.4(3) . . ?
O4B S2B C18B 106.8(3) . . ?
N2B S2B C18B 105.9(3) . . ?
C14B O5B C17B 118.8(7) . . ?
C10B N1B C1B 120.8(6) . . ?
C10B N1B S1B 121.6(5) . . ?
C1B N1B S1B 116.9(5) . . ?
C5B N2B C4B 119.4(6) . . ?
C5B N2B S2B 120.6(4) . . ?
C4B N2B S2B 120.0(4) . . ?
O7B N3B O6B 123.8(7) . . ?
O7B N3B C21B 118.4(6) . . ?
O6B N3B C21B 117.9(6) . . ?
N1B C1B C2B 111.6(6) . . ?
N1B C1B C3B 108.4(6) . . ?
C2B C1B C3B 113.2(6) . . ?
N1B C1B H1B 107.8 . . ?
C2B C1B H1B 107.8 . . ?
C3B C1B H1B 107.8 . . ?
C1B C2B Br1B 110.3(5) . . ?
C1B C2B H2B1 109.6 . . ?
Br1B C2B H2B1 109.6 . . ?
C1B C2B H2B2 109.6 . . ?
Br1B C2B H2B2 109.6 . . ?
H2B1 C2B H2B2 108.1 . . ?
C4B C3B C1B 115.7(6) . . ?
C4B C3B Br2B 107.5(5) . . ?
C1B C3B Br2B 110.1(5) . . ?
C4B C3B H3B 107.7 . . ?
C1B C3B H3B 107.7 . . ?
Br2B C3B H3B 107.7 . . ?
N2B C4B C3B 112.7(6) . . ?
N2B C4B H4B1 109 . . ?
C3B C4B H4B1 109 . . ?
N2B C4B H4B2 109 . . ?
C3B C4B H4B2 109 . . ?
H4B1 C4B H4B2 107.8 . . ?
C6B C5B C10B 119.3(6) . . ?
C6B C5B N2B 119.9(6) . . ?
C10B C5B N2B 120.8(6) . . ?
C5B C6B C7B 120.0(7) . . ?
C5B C6B H6B 120 . . ?
C7B C6B H6B 120 . . ?
C8B C7B C6B 121.9(7) . . ?
C8B C7B H7B 119 . . ?
C6B C7B H7B 119 . . ?
C7B C8B C9B 121.0(6) . . ?
C7B C8B H8B 119.5 . . ?
C9B C8B H8B 119.5 . . ?
C10B C9B C8B 118.2(7) . . ?
C10B C9B H9B 120.9 . . ?
C8B C9B H9B 120.9 . . ?
C9B C10B C5B 119.5(7) . . ?
C9B C10B N1B 120.1(6) . . ?
C5B C10B N1B 120.4(6) . . ?
C12B C11B C16B 120.1(7) . . ?
C12B C11B S1B 120.9(6) . . ?
C16B C11B S1B 118.9(6) . . ?
C11B C12B C13B 121.0(7) . . ?
C11B C12B H12B 119.5 . . ?
C13B C12B H12B 119.5 . . ?
C12B C13B C14B 119.0(7) . . ?
C12B C13B H13B 120.5 . . ?
C14B C13B H13B 120.5 . . ?
O5B C14B C15B 117.1(7) . . ?
O5B C14B C13B 123.1(7) . . ?
C15B C14B C13B 119.8(7) . . ?
C14B C15B C16B 121.2(8) . . ?
C14B C15B H15B 119.4 . . ?
C16B C15B H15B 119.4 . . ?
C11B C16B C15B 118.8(7) . . ?
C11B C16B H16B 120.6 . . ?
C15B C16B H16B 120.6 . . ?
O5B C17B H17D 109.5 . . ?
O5B C17B H17E 109.5 . . ?
H17D C17B H17E 109.5 . . ?
O5B C17B H17F 109.5 . . ?
H17D C17B H17F 109.5 . . ?
H17E C17B H17F 109.5 . . ?
C19B C18B C23B 121.9(7) . . ?
C19B C18B S2B 119.1(5) . . ?
C23B C18B S2B 118.9(6) . . ?
C20B C19B C18B 118.9(7) . . ?
C20B C19B H19B 120.6 . . ?
C18B C19B H19B 120.6 . . ?
C21B C20B C19B 118.9(7) . . ?
C21B C20B H20B 120.6 . . ?
C19B C20B H20B 120.6 . . ?
C20B C21B C22B 122.6(7) . . ?
C20B C21B N3B 119.4(6) . . ?
C22B C21B N3B 118.0(6) . . ?
C23B C22B C21B 118.0(7) . . ?
C23B C22B H22B 121 . . ?
C21B C22B H22B 121 . . ?
C22B C23B C18B 119.5(7) . . ?
C22B C23B H23B 120.2 . . ?
C18B C23B H23B 120.2 . . ?
O2C S1C O1C 120.0(3) . . ?
O2C S1C N1C 106.0(3) . . ?
O1C S1C N1C 108.4(3) . . ?
O2C S1C C11C 108.0(4) . . ?
O1C S1C C11C 107.8(3) . . ?
N1C S1C C11C 105.9(3) . . ?
O3C S2C O4C 119.6(3) . . ?
O3C S2C N2C 107.6(3) . . ?
O4C S2C N2C 109.0(3) . . ?
O3C S2C C18C 108.5(3) . . ?
O4C S2C C18C 105.8(3) . . ?
N2C S2C C18C 105.5(3) . . ?
C14C O5C C17C 116.1(7) . . ?
C10C N1C C1C 120.4(5) . . ?
C10C N1C S1C 118.6(4) . . ?
C1C N1C S1C 120.2(5) . . ?
C5C N2C C4C 121.0(5) . . ?
C5C N2C S2C 120.7(4) . . ?
C4C N2C S2C 117.7(5) . . ?
O6C N3C O7C 124.3(7) . . ?
O6C N3C C21C 118.6(7) . . ?
O7C N3C C21C 117.0(7) . . ?
N1C C1C C3C 108.1(6) . . ?
N1C C1C C2C 109.6(6) . . ?
C3C C1C C2C 113.9(7) . . ?
N1C C1C H1C 108.4 . . ?
C3C C1C H1C 108.4 . . ?
C2C C1C H1C 108.4 . . ?
C1C C2C Br1C 111.3(6) . . ?
C1C C2C H2C1 109.4 . . ?
Br1C C2C H2C1 109.4 . . ?
C1C C2C H2C2 109.4 . . ?
Br1C C2C H2C2 109.4 . . ?
H2C1 C2C H2C2 108 . . ?
C4C C3C C1C 116.3(7) . . ?
C4C C3C Br2C 108.3(5) . . ?
C1C C3C Br2C 108.7(5) . . ?
C4C C3C H3C 107.7 . . ?
C1C C3C H3C 107.7 . . ?
Br2C C3C H3C 107.7 . . ?
N2C C4C C3C 114.9(7) . . ?
N2C C4C H4C1 108.5 . . ?
C3C C4C H4C1 108.5 . . ?
N2C C4C H4C2 108.5 . . ?
C3C C4C H4C2 108.5 . . ?
H4C1 C4C H4C2 107.5 . . ?
C6C C5C C10C 120 . . ?
C6C C5C N2C 118.9(4) . . ?
C10C C5C N2C 120.9(4) . . ?
C7C C6C C5C 120 . . ?
C7C C6C H6C 120 . . ?
C5C C6C H6C 120 . . ?
C6C C7C C8C 120 . . ?
C6C C7C H7C 120 . . ?
C8C C7C H7C 120 . . ?
C9C C8C C7C 120 . . ?
C9C C8C H8C 120 . . ?
C7C C8C H8C 120 . . ?
C8C C9C C10C 120 . . ?
C8C C9C H9C 120 . . ?
C10C C9C H9C 120 . . ?
C9C C10C C5C 120 . . ?
C9C C10C N1C 120.8(4) . . ?
C5C C10C N1C 119.1(4) . . ?
C12C C11C C16C 120.2(7) . . ?
C12C C11C S1C 120.7(6) . . ?
C16C C11C S1C 119.0(6) . . ?
C13C C12C C11C 120.1(7) . . ?
C13C C12C H12C 119.9 . . ?
C11C C12C H12C 119.9 . . ?
C12C C13C C14C 119.4(7) . . ?
C12C C13C H13C 120.3 . . ?
C14C C13C H13C 120.3 . . ?
O5C C14C C13C 124.4(8) . . ?
O5C C14C C15C 114.9(8) . . ?
C13C C14C C15C 120.7(8) . . ?
C16C C15C C14C 119.4(8) . . ?
C16C C15C H15C 120.3 . . ?
C14C C15C H15C 120.3 . . ?
C15C C16C C11C 120.0(7) . . ?
C15C C16C H16C 120 . . ?
C11C C16C H16C 120 . . ?
O5C C17C H17G 109.5 . . ?
O5C C17C H17H 109.5 . . ?
H17G C17C H17H 109.5 . . ?
O5C C17C H17I 109.5 . . ?
H17G C17C H17I 109.5 . . ?
H17H C17C H17I 109.5 . . ?
C23C C18C C19C 121.8(7) . . ?
C23C C18C S2C 116.7(6) . . ?
C19C C18C S2C 121.4(6) . . ?
C20C C19C C18C 119.1(7) . . ?
C20C C19C H19C 120.5 . . ?
C18C C19C H19C 120.5 . . ?
C19C C20C C21C 118.2(7) . . ?
C19C C20C H20C 120.9 . . ?
C21C C20C H20C 120.9 . . ?
C22C C21C C20C 122.8(7) . . ?
C22C C21C N3C 119.0(7) . . ?
C20C C21C N3C 118.2(7) . . ?
C23C C22C C21C 119.0(7) . . ?
C23C C22C H22C 120.5 . . ?
C21C C22C H22C 120.5 . . ?
C22C C23C C18C 119.0(7) . . ?
C22C C23C H23C 120.5 . . ?
C18C C23C H23C 120.5 . . ?
Cl1D C1D Cl2D 112.2(5) . . ?
Cl1D C1D H1D1 109.2 . . ?
Cl2D C1D H1D1 109.2 . . ?
Cl1D C1D H1D2 109.2 . . ?
Cl2D C1D H1D2 109.2 . . ?
H1D1 C1D H1D2 107.9 . . ?
Cl2E C1E Cl1E 125.9(14) . . ?
Cl2E C1E H1E1 105.8 . . ?
Cl1E C1E H1E1 105.8 . . ?
Cl2E C1E H1E2 105.9 . . ?
Cl1E C1E H1E2 105.9 . . ?
H1E1 C1E H1E2 106.2 . . ?

loop_
_geom_bond_atom_site_label_1
_geom_bond_atom_site_label_2
_geom_bond_distance
_geom_bond_site_symmetry_2
_geom_bond_publ_flag
Br1A C2A 1.937(7) . ?
Br2A C3A 1.955(6) . ?
S1A O2A 1.429(5) . ?
S1A O1A 1.432(5) . ?
S1A N1A 1.646(6) . ?
S1A C11A 1.738(8) . ?
S2A O4A 1.420(6) . ?
S2A O3A 1.431(5) . ?
S2A N2A 1.628(6) . ?
S2A C18A 1.775(8) . ?
O5A C14A 1.385(9) . ?
O5A C17A 1.393(10) . ?
O6A N3A 1.206(8) . ?
O7A N3A 1.226(8) . ?
N1A C10A 1.408(9) . ?
N1A C1A 1.481(8) . ?
N2A C5A 1.438(9) . ?
N2A C4A 1.482(8) . ?
N3A C21A 1.479(10) . ?
C1A C2A 1.527(10) . ?
C1A C3A 1.527(10) . ?
C1A H1A 1 . ?
C2A H2A1 0.99 . ?
C2A H2A2 0.99 . ?
C3A C4A 1.511(11) . ?
C3A H3A 1 . ?
C4A H4A1 0.99 . ?
C4A H4A2 0.99 . ?
C5A C6A 1.389(10) . ?
C5A C10A 1.398(10) . ?
C6A C7A 1.411(12) . ?
C6A H6A 0.95 . ?
C7A C8A 1.343(12) . ?
C7A H7A 0.95 . ?
C8A C9A 1.419(11) . ?
C8A H8A 0.95 . ?
C9A C10A 1.394(10) . ?
C9A H9A 0.95 . ?
C11A C16A 1.380(10) . ?
C11A C12A 1.409(10) . ?
C12A C13A 1.353(11) . ?
C12A H12A 0.95 . ?
C13A C14A 1.364(11) . ?
C13A H13A 0.95 . ?
C14A C15A 1.379(11) . ?
C15A C16A 1.432(11) . ?
C15A H15A 0.95 . ?
C16A H16A 0.95 . ?
C17A H17A 0.98 . ?
C17A H17B 0.98 . ?
C17A H17C 0.98 . ?
C18A C23A 1.384(10) . ?
C18A C19A 1.388(10) . ?
C19A C20A 1.379(11) . ?
C19A H19A 0.95 . ?
C20A C21A 1.390(11) . ?
C20A H20A 0.95 . ?
C21A C22A 1.364(10) . ?
C22A C23A 1.367(11) . ?
C22A H22A 0.95 . ?
C23A H23A 0.95 . ?
Br1B C2B 1.948(7) . ?
Br2B C3B 1.962(7) . ?
S1B O2B 1.427(5) . ?
S1B O1B 1.433(5) . ?
S1B N1B 1.642(6) . ?
S1B C11B 1.742(8) . ?
S2B O3B 1.423(5) . ?
S2B O4B 1.432(5) . ?
S2B N2B 1.640(6) . ?
S2B C18B 1.764(8) . ?
O5B C14B 1.351(9) . ?
O5B C17B 1.440(11) . ?
O6B N3B 1.225(8) . ?
O7B N3B 1.212(8) . ?
N1B C10B 1.441(9) . ?
N1B C1B 1.483(9) . ?
N2B C5B 1.441(8) . ?
N2B C4B 1.466(9) . ?
N3B C21B 1.457(10) . ?
C1B C2B 1.532(11) . ?
C1B C3B 1.534(9) . ?
C1B H1B 1 . ?
C2B H2B1 0.99 . ?
C2B H2B2 0.99 . ?
C3B C4B 1.507(11) . ?
C3B H3B 1 . ?
C4B H4B1 0.99 . ?
C4B H4B2 0.99 . ?
C5B C6B 1.382(10) . ?
C5B C10B 1.406(10) . ?
C6B C7B 1.408(10) . ?
C6B H6B 0.95 . ?
C7B C8B 1.269(11) . ?
C7B H7B 0.95 . ?
C8B C9B 1.458(11) . ?
C8B H8B 0.95 . ?
C9B C10B 1.391(9) . ?
C9B H9B 0.95 . ?
C11B C12B 1.378(10) . ?
C11B C16B 1.390(10) . ?
C12B C13B 1.382(10) . ?
C12B H12B 0.95 . ?
C13B C14B 1.406(11) . ?
C13B H13B 0.95 . ?
C14B C15B 1.364(11) . ?
C15B C16B 1.396(11) . ?
C15B H15B 0.95 . ?
C16B H16B 0.95 . ?
C17B H17D 0.98 . ?
C17B H17E 0.98 . ?
C17B H17F 0.98 . ?
C18B C19B 1.386(10) . ?
C18B C23B 1.397(10) . ?
C19B C20B 1.385(11) . ?
C19B H19B 0.95 . ?
C20B C21B 1.382(10) . ?
C20B H20B 0.95 . ?
C21B C22B 1.404(10) . ?
C22B C23B 1.371(11) . ?
C22B H22B 0.95 . ?
C23B H23B 0.95 . ?
Br1C C2C 1.947(8) . ?
Br2C C3C 1.973(7) . ?
S1C O2C 1.423(5) . ?
S1C O1C 1.428(5) . ?
S1C N1C 1.648(6) . ?
S1C C11C 1.748(8) . ?
S2C O3C 1.422(5) . ?
S2C O4C 1.426(6) . ?
S2C N2C 1.635(6) . ?
S2C C18C 1.788(8) . ?
O5C C14C 1.355(10) . ?
O5C C17C 1.450(12) . ?
O6C N3C 1.217(8) . ?
O7C N3C 1.237(8) . ?
N1C C10C 1.474(7) . ?
N1C C1C 1.477(8) . ?
N2C C5C 1.443(6) . ?
N2C C4C 1.463(9) . ?
N3C C21C 1.485(10) . ?
C1C C3C 1.521(11) . ?
C1C C2C 1.531(11) . ?
C1C H1C 1 . ?
C2C H2C1 0.99 . ?
C2C H2C2 0.99 . ?
C3C C4C 1.486(12) . ?
C3C H3C 1 . ?
C4C H4C1 0.99 . ?
C4C H4C2 0.99 . ?
C5C C6C 1.39 . ?
C5C C10C 1.39 . ?
C6C C7C 1.39 . ?
C6C H6C 0.95 . ?
C7C C8C 1.39 . ?
C7C H7C 0.95 . ?
C8C C9C 1.39 . ?
C8C H8C 0.95 . ?
C9C C10C 1.39 . ?
C9C H9C 0.95 . ?
C11C C12C 1.386(10) . ?
C11C C16C 1.400(11) . ?
C12C C13C 1.383(11) . ?
C12C H12C 0.95 . ?
C13C C14C 1.386(12) . ?
C13C H13C 0.95 . ?
C14C C15C 1.403(12) . ?
C15C C16C 1.370(12) . ?
C15C H15C 0.95 . ?
C16C H16C 0.95 . ?
C17C H17G 0.98 . ?
C17C H17H 0.98 . ?
C17C H17I 0.98 . ?
C18C C23C 1.378(10) . ?
C18C C19C 1.393(10) . ?
C19C C20C 1.376(10) . ?
C19C H19C 0.95 . ?
C20C C21C 1.379(10) . ?
C20C H20C 0.95 . ?
C21C C22C 1.375(10) . ?
C22C C23C 1.369(11) . ?
C22C H22C 0.95 . ?
C23C H23C 0.95 . ?
Cl1D C1D 1.749(9) . ?
Cl2D C1D 1.754(9) . ?
C1D H1D1 0.99 . ?
C1D H1D2 0.99 . ?
Cl1E C1E 1.662(11) . ?
Cl2E C1E 1.647(11) . ?
C1E H1E1 0.99 . ?
C1E H1E2 0.99 . ?

loop_
_geom_torsion_atom_site_label_1
_geom_torsion_atom_site_label_2
_geom_torsion_atom_site_label_3
_geom_torsion_atom_site_label_4
_geom_torsion
_geom_torsion_site_symmetry_1
_geom_torsion_site_symmetry_2
_geom_torsion_site_symmetry_3
_geom_torsion_site_symmetry_4
_geom_torsion_publ_flag
O2A S1A N1A C10A 156.1(5) . . . . ?
O1A S1A N1A C10A 26.8(6) . . . . ?
C11A S1A N1A C10A -88.5(6) . . . . ?
O2A S1A N1A C1A -21.9(6) . . . . ?
O1A S1A N1A C1A -151.3(5) . . . . ?
C11A S1A N1A C1A 93.4(5) . . . . ?
O4A S2A N2A C5A -130.4(6) . . . . ?
O3A S2A N2A C5A 1.0(7) . . . . ?
C18A S2A N2A C5A 115.8(6) . . . . ?
O4A S2A N2A C4A 38.9(6) . . . . ?
O3A S2A N2A C4A 170.3(5) . . . . ?
C18A S2A N2A C4A -74.9(6) . . . . ?
C10A N1A C1A C2A 43.8(8) . . . . ?
S1A N1A C1A C2A -138.1(5) . . . . ?
C10A N1A C1A C3A -82.9(7) . . . . ?
S1A N1A C1A C3A 95.2(6) . . . . ?
N1A C1A C2A Br1A 64.9(6) . . . . ?
C3A C1A C2A Br1A -171.5(5) . . . . ?
N1A C1A C3A C4A 61.7(7) . . . . ?
C2A C1A C3A C4A -63.0(7) . . . . ?
N1A C1A C3A Br2A -177.4(4) . . . . ?
C2A C1A C3A Br2A 57.8(7) . . . . ?
C5A N2A C4A C3A 78.8(8) . . . . ?
S2A N2A C4A C3A -90.8(7) . . . . ?
C1A C3A C4A N2A -62.3(8) . . . . ?
Br2A C3A C4A N2A 175.7(5) . . . . ?
C4A N2A C5A C6A 114.3(7) . . . . ?
S2A N2A C5A C6A -76.4(8) . . . . ?
C4A N2A C5A C10A -62.0(8) . . . . ?
S2A N2A C5A C10A 107.3(6) . . . . ?
C10A C5A C6A C7A 0.2(10) . . . . ?
N2A C5A C6A C7A -176.0(6) . . . . ?
C5A C6A C7A C8A 2.2(10) . . . . ?
C6A C7A C8A C9A -2.2(11) . . . . ?
C7A C8A C9A C10A -0.2(10) . . . . ?
C8A C9A C10A C5A 2.6(9) . . . . ?
C8A C9A C10A N1A 178.4(6) . . . . ?
C6A C5A C10A C9A -2.6(9) . . . . ?
N2A C5A C10A C9A 173.7(6) . . . . ?
C6A C5A C10A N1A -178.4(6) . . . . ?
N2A C5A C10A N1A -2.2(9) . . . . ?
C1A N1A C10A C9A -106.2(7) . . . . ?
S1A N1A C10A C9A 75.7(7) . . . . ?
C1A N1A C10A C5A 69.5(8) . . . . ?
S1A N1A C10A C5A -108.5(6) . . . . ?
O2A S1A C11A C16A 32.0(7) . . . . ?
O1A S1A C11A C16A 164.0(6) . . . . ?
N1A S1A C11A C16A -82.2(6) . . . . ?
O2A S1A C11A C12A -151.7(6) . . . . ?
O1A S1A C11A C12A -19.7(7) . . . . ?
N1A S1A C11A C12A 94.1(6) . . . . ?
C16A C11A C12A C13A -0.3(11) . . . . ?
S1A C11A C12A C13A -176.6(6) . . . . ?
C11A C12A C13A C14A 1.8(12) . . . . ?
C12A C13A C14A C15A -2.5(12) . . . . ?
C12A C13A C14A O5A 179.8(7) . . . . ?
C17A O5A C14A C13A 178.5(7) . . . . ?
C17A O5A C14A C15A 0.9(11) . . . . ?
C13A C14A C15A C16A 1.7(12) . . . . ?
O5A C14A C15A C16A 179.2(7) . . . . ?
C12A C11A C16A C15A -0.6(11) . . . . ?
S1A C11A C16A C15A 175.7(6) . . . . ?
C14A C15A C16A C11A -0.1(11) . . . . ?
O4A S2A C18A C23A -130.8(6) . . . . ?
O3A S2A C18A C23A 99.0(7) . . . . ?
N2A S2A C18A C23A -14.9(7) . . . . ?
O4A S2A C18A C19A 51.7(6) . . . . ?
O3A S2A C18A C19A -78.5(6) . . . . ?
N2A S2A C18A C19A 167.6(5) . . . . ?
C23A C18A C19A C20A -1.4(11) . . . . ?
S2A C18A C19A C20A 176.2(6) . . . . ?
C18A C19A C20A C21A 0.9(11) . . . . ?
C19A C20A C21A C22A -0.8(11) . . . . ?
C19A C20A C21A N3A -176.9(6) . . . . ?
O6A N3A C21A C22A 7.2(11) . . . . ?
O7A N3A C21A C22A -170.8(7) . . . . ?
O6A N3A C21A C20A -176.6(7) . . . . ?
O7A N3A C21A C20A 5.4(10) . . . . ?
C20A C21A C22A C23A 1.1(12) . . . . ?
N3A C21A C22A C23A 177.1(7) . . . . ?
C21A C22A C23A C18A -1.5(12) . . . . ?
C19A C18A C23A C22A 1.7(11) . . . . ?
S2A C18A C23A C22A -175.7(6) . . . . ?
O2B S1B N1B C10B -122.5(5) . . . . ?
O1B S1B N1B C10B 7.5(6) . . . . ?
C11B S1B N1B C10B 123.0(5) . . . . ?
O2B S1B N1B C1B 48.6(6) . . . . ?
O1B S1B N1B C1B 178.6(5) . . . . ?
C11B S1B N1B C1B -65.9(5) . . . . ?
O3B S2B N2B C5B -14.4(6) . . . . ?
O4B S2B N2B C5B -145.7(5) . . . . ?
C18B S2B N2B C5B 100.5(6) . . . . ?
O3B S2B N2B C4B 163.9(5) . . . . ?
O4B S2B N2B C4B 32.6(6) . . . . ?
C18B S2B N2B C4B -81.2(6) . . . . ?
C10B N1B C1B C2B -46.2(8) . . . . ?
S1B N1B C1B C2B 142.5(5) . . . . ?
C10B N1B C1B C3B 79.1(8) . . . . ?
S1B N1B C1B C3B -92.1(6) . . . . ?
N1B C1B C2B Br1B -65.4(7) . . . . ?
C3B C1B C2B Br1B 172.0(5) . . . . ?
N1B C1B C3B C4B -65.3(8) . . . . ?
C2B C1B C3B C4B 59.1(8) . . . . ?
N1B C1B C3B Br2B 172.5(5) . . . . ?
C2B C1B C3B Br2B -63.1(7) . . . . ?
C5B N2B C4B C3B -78.6(8) . . . . ?
S2B N2B C4B C3B 103.1(6) . . . . ?
C1B C3B C4B N2B 68.4(8) . . . . ?
Br2B C3B C4B N2B -168.1(5) . . . . ?
C4B N2B C5B C6B -119.1(8) . . . . ?
S2B N2B C5B C6B 59.2(9) . . . . ?
C4B N2B C5B C10B 57.5(9) . . . . ?
S2B N2B C5B C10B -124.2(6) . . . . ?
C10B C5B C6B C7B 2.7(11) . . . . ?
N2B C5B C6B C7B 179.3(7) . . . . ?
C5B C6B C7B C8B -1.4(12) . . . . ?
C6B C7B C8B C9B -1.6(12) . . . . ?
C7B C8B C9B C10B 3.2(11) . . . . ?
C8B C9B C10B C5B -1.8(11) . . . . ?
C8B C9B C10B N1B 177.3(6) . . . . ?
C6B C5B C10B C9B -1.0(11) . . . . ?
N2B C5B C10B C9B -177.6(7) . . . . ?
C6B C5B C10B N1B 179.9(7) . . . . ?
N2B C5B C10B N1B 3.3(10) . . . . ?
C1B N1B C10B C9B 115.8(7) . . . . ?
S1B N1B C10B C9B -73.4(8) . . . . ?
C1B N1B C10B C5B -65.2(9) . . . . ?
S1B N1B C10B C5B 105.6(7) . . . . ?
O2B S1B C11B C12B 164.9(6) . . . . ?
O1B S1B C11B C12B 33.2(8) . . . . ?
N1B S1B C11B C12B -80.6(7) . . . . ?
O2B S1B C11B C16B -11.5(8) . . . . ?
O1B S1B C11B C16B -143.2(7) . . . . ?
N1B S1B C11B C16B 103.0(7) . . . . ?
C16B C11B C12B C13B 1.3(12) . . . . ?
S1B C11B C12B C13B -175.1(6) . . . . ?
C11B C12B C13B C14B -0.5(12) . . . . ?
C17B O5B C14B C15B 170.5(9) . . . . ?
C17B O5B C14B C13B -10.4(13) . . . . ?
C12B C13B C14B O5B 179.2(8) . . . . ?
C12B C13B C14B C15B -1.7(13) . . . . ?
O5B C14B C15B C16B -177.7(9) . . . . ?
C13B C14B C15B C16B 3.1(15) . . . . ?
C12B C11B C16B C15B 0.1(13) . . . . ?
S1B C11B C16B C15B 176.6(7) . . . . ?
C14B C15B C16B C11B -2.3(14) . . . . ?
O3B S2B C18B C19B 13.9(7) . . . . ?
O4B S2B C18B C19B 144.1(6) . . . . ?
N2B S2B C18B C19B -101.8(6) . . . . ?
O3B S2B C18B C23B -165.9(6) . . . . ?
O4B S2B C18B C23B -35.6(7) . . . . ?
N2B S2B C18B C23B 78.4(6) . . . . ?
C23B C18B C19B C20B -0.5(11) . . . . ?
S2B C18B C19B C20B 179.7(5) . . . . ?
C18B C19B C20B C21B -2.5(10) . . . . ?
C19B C20B C21B C22B 1.9(11) . . . . ?
C19B C20B C21B N3B -176.4(6) . . . . ?
O7B N3B C21B C20B 169.5(7) . . . . ?
O6B N3B C21B C20B -10.0(10) . . . . ?
O7B N3B C21B C22B -8.9(10) . . . . ?
O6B N3B C21B C22B 171.6(7) . . . . ?
C20B C21B C22B C23B 1.8(11) . . . . ?
N3B C21B C22B C23B -179.9(6) . . . . ?
C21B C22B C23B C18B -4.8(10) . . . . ?
C19B C18B C23B C22B 4.3(11) . . . . ?
S2B C18B C23B C22B -175.9(6) . . . . ?
O2C S1C N1C C10C 169.1(5) . . . . ?
O1C S1C N1C C10C 39.1(5) . . . . ?
C11C S1C N1C C10C -76.4(5) . . . . ?
O2C S1C N1C C1C -1.6(6) . . . . ?
O1C S1C N1C C1C -131.6(6) . . . . ?
C11C S1C N1C C1C 112.9(6) . . . . ?
O3C S2C N2C C5C 1.4(6) . . . . ?
O4C S2C N2C C5C -129.6(5) . . . . ?
C18C S2C N2C C5C 117.1(5) . . . . ?
O3C S2C N2C C4C 172.9(6) . . . . ?
O4C S2C N2C C4C 41.8(6) . . . . ?
C18C S2C N2C C4C -71.4(6) . . . . ?
C10C N1C C1C C3C -80.6(8) . . . . ?
S1C N1C C1C C3C 89.9(7) . . . . ?
C10C N1C C1C C2C 44.0(9) . . . . ?
S1C N1C C1C C2C -145.5(6) . . . . ?
N1C C1C C2C Br1C 65.0(7) . . . . ?
C3C C1C C2C Br1C -173.8(5) . . . . ?
N1C C1C C3C C4C 63.9(9) . . . . ?
C2C C1C C3C C4C -58.1(9) . . . . ?
N1C C1C C3C Br2C -173.6(5) . . . . ?
C2C C1C C3C Br2C 64.4(8) . . . . ?
C5C N2C C4C C3C 75.7(8) . . . . ?
S2C N2C C4C C3C -95.7(7) . . . . ?
C1C C3C C4C N2C -65.8(9) . . . . ?
Br2C C3C C4C N2C 171.5(5) . . . . ?
C4C N2C C5C C6C 121.9(6) . . . . ?
S2C N2C C5C C6C -67.0(6) . . . . ?
C4C N2C C5C C10C -53.2(8) . . . . ?
S2C N2C C5C C10C 118.0(4) . . . . ?
C10C C5C C6C C7C 0 . . . . ?
N2C C5C C6C C7C -175.1(5) . . . . ?
C5C C6C C7C C8C 0 . . . . ?
C6C C7C C8C C9C 0 . . . . ?
C7C C8C C9C C10C 0 . . . . ?
C8C C9C C10C C5C 0 . . . . ?
C8C C9C C10C N1C -177.9(5) . . . . ?
C6C C5C C10C C9C 0 . . . . ?
N2C C5C C10C C9C 175.0(5) . . . . ?
C6C C5C C10C N1C 177.9(5) . . . . ?
N2C C5C C10C N1C -7.1(5) . . . . ?
C1C N1C C10C C9C -113.4(6) . . . . ?
S1C N1C C10C C9C 76.0(5) . . . . ?
C1C N1C C10C C5C 68.7(7) . . . . ?
S1C N1C C10C C5C -102.0(4) . . . . ?
O2C S1C C11C C12C -142.1(7) . . . . ?
O1C S1C C11C C12C -11.1(8) . . . . ?
N1C S1C C11C C12C 104.7(7) . . . . ?
O2C S1C C11C C16C 39.6(7) . . . . ?
O1C S1C C11C C16C 170.6(6) . . . . ?
N1C S1C C11C C16C -73.6(7) . . . . ?
C16C C11C C12C C13C -0.6(12) . . . . ?
S1C C11C C12C C13C -178.9(7) . . . . ?
C11C C12C C13C C14C 2.9(13) . . . . ?
C17C O5C C14C C13C -2.3(14) . . . . ?
C17C O5C C14C C15C 177.8(9) . . . . ?
C12C C13C C14C O5C 176.6(8) . . . . ?
C12C C13C C14C C15C -3.5(14) . . . . ?
O5C C14C C15C C16C -178.2(8) . . . . ?
C13C C14C C15C C16C 1.9(14) . . . . ?
C14C C15C C16C C11C 0.4(13) . . . . ?
C12C C11C C16C C15C -1.1(13) . . . . ?
S1C C11C C16C C15C 177.3(7) . . . . ?
O3C S2C C18C C23C -83.8(6) . . . . ?
O4C S2C C18C C23C 45.7(6) . . . . ?
N2C S2C C18C C23C 161.1(5) . . . . ?
O3C S2C C18C C19C 96.6(6) . . . . ?
O4C S2C C18C C19C -133.9(6) . . . . ?
N2C S2C C18C C19C -18.5(6) . . . . ?
C23C C18C C19C C20C 0.2(10) . . . . ?
S2C C18C C19C C20C 179.8(5) . . . . ?
C18C C19C C20C C21C 0.7(10) . . . . ?
C19C C20C C21C C22C -1.5(10) . . . . ?
C19C C20C C21C N3C 178.1(6) . . . . ?
O6C N3C C21C C22C 173.2(6) . . . . ?
O7C N3C C21C C22C -5.4(9) . . . . ?
O6C N3C C21C C20C -6.5(9) . . . . ?
O7C N3C C21C C20C 175.0(6) . . . . ?
C20C C21C C22C C23C 1.3(10) . . . . ?
N3C C21C C22C C23C -178.3(6) . . . . ?
C21C C22C C23C C18C -0.3(10) . . . . ?
C19C C18C C23C C22C -0.4(10) . . . . ?
S2C C18C C23C C22C 180.0(5) . . . . ?
